data_7040767
loop_
_publ_author_name
'Lawson, James R.'
'Wilkins, Lewis C.'
'Andr\'e, Manon'
'Richards, Emma C.'
'Ali, Mohammed N.'
'Platts, James A.'
'Melen, Rebecca L.'

_publ_section_title
;
 Synthesis and reactivity of N,N'-1,4-diazabutadiene derived borocations.
;
_journal_issue 41
_journal_name_full 'Dalton transactions (Cambridge, England : 2003)'
_journal_page_first 16177
_journal_page_last 16181
_journal_paper_doi 10.1039/c6dt03360a
_journal_volume 45
_journal_year 2016
_chemical_formula_moiety 'C22 H28 B Cl2 N2, Al Cl4'
_chemical_formula_sum 'C22 H28 Al B Cl6 N2'
_chemical_formula_weight 570.95
_chemical_name_systematic
;
 ?
;
_space_group_crystal_system monoclinic
_space_group_IT_number 15
_space_group_name_Hall '-C 2yc'
_space_group_name_H-M_alt 'C 1 2/c 1'
_symmetry_space_group_name_Hall '-C 2yc'
_symmetry_space_group_name_H-M 'C 1 2/c 1'
_atom_sites_solution_hydrogens geom
_atom_sites_solution_primary direct
_audit_creation_method SHELXL-2013
_audit_update_record
;
2016-08-14 deposited with the CCDC.
2016-09-28 downloaded from the CCDC.
;
_cell_angle_alpha 90
_cell_angle_beta 99.399(3)
_cell_angle_gamma 90
_cell_formula_units_Z 8
_cell_length_a 21.5021(5)
_cell_length_b 12.4712(3)
_cell_length_c 22.7768(7)
_cell_measurement_reflns_used 12621
_cell_measurement_temperature 173(2)
_cell_measurement_theta_max 29.8530
_cell_measurement_theta_min 2.1120
_cell_volume 6025.8(3)
_computing_cell_refinement 'CrysAlisPro 1.171.38.41 (Rigaku OD, 2015)'
_computing_data_collection 'CrysAlisPro 1.171.38.41 (Rigaku OD, 2015)'
_computing_data_reduction 'CrysAlisPro 1.171.38.41 (Rigaku OD, 2015)'
_computing_molecular_graphics 'XSHELL and Mercury'
_computing_publication_material XCIF
_computing_structure_refinement 'SHELXL-2013 (Sheldrick, 2013)'
_computing_structure_solution SHELXS
_diffrn_ambient_temperature 173(2)
_diffrn_measured_fraction_theta_full 0.998
_diffrn_measured_fraction_theta_max 0.996
_diffrn_measurement_device_type 'dtrek-CrysAlisPro-abstract goniometer imported rigaku-d*trek images'
_diffrn_measurement_method 'omega scans'
_diffrn_radiation_type MoK\a
_diffrn_radiation_wavelength 0.71075
_diffrn_reflns_av_R_equivalents 0.0320
_diffrn_reflns_av_unetI/netI 0.0297
_diffrn_reflns_Laue_measured_fraction_full 0.998
_diffrn_reflns_Laue_measured_fraction_max 0.996
_diffrn_reflns_limit_h_max 27
_diffrn_reflns_limit_h_min -27
_diffrn_reflns_limit_k_max 12
_diffrn_reflns_limit_k_min -16
_diffrn_reflns_limit_l_max 28
_diffrn_reflns_limit_l_min -29
_diffrn_reflns_number 19354
_diffrn_reflns_point_group_measured_fraction_full 0.998
_diffrn_reflns_point_group_measured_fraction_max 0.996
_diffrn_reflns_theta_full 25.242
_diffrn_reflns_theta_max 27.485
_diffrn_reflns_theta_min 1.920
_diffrn_source 'sealed tube'
_exptl_absorpt_coefficient_mu 0.612
_exptl_absorpt_correction_T_max 1.0
_exptl_absorpt_correction_T_min 0.90586
_exptl_absorpt_correction_type multi-scan
_exptl_absorpt_process_details
;
CrysAlisPro 1.171.38.41 (Rigaku Oxford Diffraction, 2015)
Empirical absorption correction using spherical harmonics,
 implemented in SCALE3 ABSPACK scaling algorithm.
;
_exptl_crystal_colour red
_exptl_crystal_density_diffrn 1.259
_exptl_crystal_description prism
_exptl_crystal_F_000 2352
_exptl_crystal_size_max 0.210
_exptl_crystal_size_mid 0.190
_exptl_crystal_size_min 0.170
_refine_diff_density_max 1.352
_refine_diff_density_min -0.956
_refine_diff_density_rms 0.069
_refine_ls_extinction_method none
_refine_ls_goodness_of_fit_ref 1.033
_refine_ls_hydrogen_treatment constr
_refine_ls_matrix_type full
_refine_ls_number_parameters 274
_refine_ls_number_reflns 6881
_refine_ls_number_restraints 0
_refine_ls_restrained_S_all 1.033
_refine_ls_R_factor_all 0.0557
_refine_ls_R_factor_gt 0.0467
_refine_ls_shift/su_max 0.001
_refine_ls_shift/su_mean 0.000
_refine_ls_structure_factor_coef Fsqd
_refine_ls_weighting_details 'w=1/[\s^2^(Fo^2^)+(0.0464P)^2^+16.1305P] where P=(Fo^2^+2Fc^2^)/3'
_refine_ls_weighting_scheme calc
_refine_ls_wR_factor_gt 0.1119
_refine_ls_wR_factor_ref 0.1166
_reflns_Friedel_coverage 0.000
_reflns_number_gt 5853
_reflns_number_total 6881
_reflns_threshold_expression 'I > 2\s(I)'
_cod_data_source_file c6dt03360a2.cif
_cod_data_source_block 2016ncs0250z_sq_sq
_cod_depositor_comments 'Adding full bibliography for 7040765--7040767.cif.'
_cod_database_code 7040767
_shelx_space_group_comment
;
The symmetry employed for this shelxl refinement is uniquely defined
by the following loop, which should always be used as a source of
symmetry information in preference to the above space-group names.
They are only intended as comments.
;
_shelx_estimated_absorpt_t_min 0.882
_shelx_estimated_absorpt_t_max 0.903
_shelxl_version_number 2013-3

loop_
_space_group_symop_operation_xyz
'x, y, z'
'-x, y, -z+1/2'
'x+1/2, y+1/2, z'
'-x+1/2, y+1/2, -z+1/2'
'-x, -y, -z'
'x, -y, z-1/2'
'-x+1/2, -y+1/2, -z'
'x+1/2, -y+1/2, z-1/2'

loop_
_atom_site_label
_atom_site_type_symbol
_atom_site_fract_x
_atom_site_fract_y
_atom_site_fract_z
_atom_site_U_iso_or_equiv
_atom_site_adp_type
_atom_site_occupancy
_atom_site_site_symmetry_order
_atom_site_calc_flag
_atom_site_refinement_flags_posn
_atom_site_refinement_flags_adp
Cl01 Cl 0.53838(2) 0.61656(4) 0.46757(2) 0.02382(12) Uani 1 1 d . .
Cl02 Cl 0.52139(3) 0.63352(5) 0.61677(3) 0.03020(14) Uani 1 1 d . .
Cl03 Cl 0.39379(3) 0.68869(5) 0.50295(3) 0.03250(15) Uani 1 1 d . .
Cl04 Cl 0.76262(3) 0.34060(5) 0.67461(3) 0.03546(16) Uani 1 1 d . .
Cl05 Cl 0.73881(3) 0.55175(6) 0.72997(3) 0.03770(16) Uani 1 1 d . .
Cl06 Cl 0.52246(4) 0.86598(5) 0.53181(3) 0.04234(18) Uani 1 1 d . .
Al07 Al 0.49338(3) 0.70413(5) 0.53079(3) 0.02423(16) Uani 1 1 d . .
N008 N 0.69745(8) 0.51099(15) 0.60966(8) 0.0221(4) Uani 1 1 d . .
N009 N 0.64055(8) 0.41536(16) 0.67370(9) 0.0243(4) Uani 1 1 d . .
C00A C 0.63999(10) 0.49915(17) 0.58508(10) 0.0224(4) Uani 1 1 d . .
H00A H 0.6222 0.5265 0.5471 0.027 Uiso 1 1 calc R U
C00B C 0.60534(10) 0.43675(18) 0.62444(10) 0.0231(4) Uani 1 1 d . .
H00B H 0.5625 0.4154 0.6144 0.028 Uiso 1 1 calc R U
C00C C 0.74311(11) 0.5748(2) 0.58347(11) 0.0278(5) Uani 1 1 d . .
C00D C 0.78430(12) 0.5221(2) 0.55217(12) 0.0331(6) Uani 1 1 d . .
C00E C 0.61795(11) 0.3535(3) 0.72018(11) 0.0357(6) Uani 1 1 d . .
C00F C 0.74319(13) 0.6859(2) 0.59339(12) 0.0344(6) Uani 1 1 d . .
C00G C 0.77751(13) 0.4065(2) 0.53290(13) 0.0374(6) Uani 1 1 d . .
H00C H 0.7441 0.3721 0.5516 0.045 Uiso 1 1 calc R U
H00D H 0.8175 0.3681 0.5468 0.045 Uiso 1 1 calc R U
C00H C 0.69234(15) 0.7420(2) 0.62047(14) 0.0409(6) Uani 1 1 d . .
H00E H 0.6562 0.7562 0.5885 0.049 Uiso 1 1 calc R U
H00F H 0.6775 0.6926 0.6493 0.049 Uiso 1 1 calc R U
C00I C 0.83136(13) 0.5854(3) 0.53367(13) 0.0439(7) Uani 1 1 d . .
H00I H 0.8611 0.5530 0.5126 0.053 Uiso 1 1 calc R U
C00J C 0.79111(15) 0.7434(3) 0.57336(14) 0.0452(7) Uani 1 1 d . .
H00J H 0.7935 0.8188 0.5791 0.054 Uiso 1 1 calc R U
C00K C 0.59865(12) 0.4090(4) 0.76775(13) 0.0531(10) Uani 1 1 d . .
C00L C 0.63017(15) 0.1819(2) 0.66010(15) 0.0485(8) Uani 1 1 d . .
H00G H 0.6599 0.1227 0.6733 0.058 Uiso 1 1 calc R U
H00H H 0.6509 0.2310 0.6352 0.058 Uiso 1 1 calc R U
C00M C 0.61608(17) 0.2414(4) 0.71352(15) 0.0751(7) Uani 1 1 d . .
C00N C 0.83520(14) 0.6929(3) 0.54535(14) 0.0494(8) Uani 1 1 d . .
H00N H 0.8687 0.7335 0.5340 0.059 Uiso 1 1 calc R U
C00O C 0.76090(16) 0.3966(3) 0.46535(14) 0.0479(7) Uani 1 1 d . .
H00K H 0.7944 0.4291 0.4468 0.072 Uiso 1 1 calc R U
H00L H 0.7210 0.4336 0.4516 0.072 Uiso 1 1 calc R U
H00M H 0.7567 0.3207 0.4543 0.072 Uiso 1 1 calc R U
B00P B 0.71114(12) 0.4550(2) 0.67339(12) 0.0256(5) Uani 1 1 d . .
C00Q C 0.59627(14) 0.5294(4) 0.77242(15) 0.0643(12) Uani 1 1 d . .
H00O H 0.5517 0.5520 0.7694 0.077 Uiso 1 1 calc R U
H00P H 0.6131 0.5612 0.7384 0.077 Uiso 1 1 calc R U
C00R C 0.57061(17) 0.1356(3) 0.62262(17) 0.0618(10) Uani 1 1 d . .
H00Q H 0.5822 0.0939 0.5896 0.093 Uiso 1 1 calc R U
H00R H 0.5425 0.1944 0.6068 0.093 Uiso 1 1 calc R U
H00S H 0.5490 0.0891 0.6475 0.093 Uiso 1 1 calc R U
C00S C 0.63356(16) 0.5739(4) 0.83020(16) 0.0748(14) Uani 1 1 d . .
H00T H 0.6786 0.5606 0.8311 0.112 Uiso 1 1 calc R U
H00U H 0.6198 0.5384 0.8643 0.112 Uiso 1 1 calc R U
H00V H 0.6262 0.6513 0.8323 0.112 Uiso 1 1 calc R U
C00T C 0.57830(17) 0.3461(4) 0.81141(15) 0.0751(7) Uani 1 1 d . .
H00W H 0.5648 0.3799 0.8445 0.090 Uiso 1 1 calc R U
C00U C 0.57737(17) 0.2384(4) 0.80761(15) 0.0751(7) Uani 1 1 d . .
H00X H 0.5636 0.1984 0.8386 0.090 Uiso 1 1 calc R U
C00V C 0.59584(17) 0.1830(4) 0.75983(15) 0.0751(7) Uani 1 1 d . .
H00Y H 0.5947 0.1069 0.7587 0.090 Uiso 1 1 calc R U
C00W C 0.7115(2) 0.8455(3) 0.6516(2) 0.0807(14) Uani 1 1 d . .
H00$ H 0.6756 0.8756 0.6675 0.121 Uiso 1 1 calc R U
H00 H 0.7251 0.8962 0.6233 0.121 Uiso 1 1 calc R U
H002 H 0.7464 0.8324 0.6843 0.121 Uiso 1 1 calc R U

loop_
_atom_site_aniso_label
_atom_site_aniso_U_11
_atom_site_aniso_U_22
_atom_site_aniso_U_33
_atom_site_aniso_U_23
_atom_site_aniso_U_13
_atom_site_aniso_U_12
Cl01 0.0188(2) 0.0292(3) 0.0233(3) 0.0022(2) 0.0030(2) -0.00295(19)
Cl02 0.0325(3) 0.0336(3) 0.0243(3) -0.0002(2) 0.0042(2) 0.0043(2)
Cl03 0.0204(3) 0.0379(3) 0.0388(3) -0.0031(3) 0.0033(2) 0.0043(2)
Cl04 0.0233(3) 0.0441(3) 0.0386(4) 0.0114(3) 0.0040(2) 0.0058(2)
Cl05 0.0345(3) 0.0510(4) 0.0254(3) -0.0045(3) -0.0019(2) -0.0128(3)
Cl06 0.0520(4) 0.0235(3) 0.0488(4) -0.0009(3) 0.0002(3) -0.0065(3)
Al07 0.0219(3) 0.0227(3) 0.0272(4) 0.0003(3) 0.0015(3) -0.0011(3)
N008 0.0202(9) 0.0252(9) 0.0206(10) 0.0009(8) 0.0032(7) -0.0032(7)
N009 0.0177(9) 0.0354(10) 0.0196(10) 0.0020(8) 0.0026(7) -0.0031(7)
C00A 0.0223(10) 0.0235(10) 0.0213(11) 0.0003(9) 0.0026(9) 0.0007(8)
C00B 0.0166(10) 0.0294(11) 0.0233(11) -0.0006(9) 0.0030(9) -0.0009(8)
C00C 0.0236(11) 0.0359(12) 0.0231(12) 0.0045(10) 0.0015(9) -0.0094(9)
C00D 0.0245(12) 0.0468(15) 0.0283(13) 0.0029(11) 0.0051(10) -0.0064(10)
C00E 0.0181(11) 0.0654(18) 0.0223(12) 0.0119(12) -0.0007(9) -0.0152(11)
C00F 0.0395(14) 0.0346(13) 0.0268(13) 0.0029(11) -0.0013(11) -0.0125(11)
C00G 0.0321(13) 0.0469(15) 0.0367(15) 0.0001(12) 0.0159(12) 0.0029(11)
C00H 0.0527(17) 0.0317(13) 0.0372(16) -0.0026(12) 0.0039(13) -0.0042(12)
C00I 0.0294(13) 0.069(2) 0.0359(16) 0.0056(14) 0.0119(12) -0.0130(13)
C00J 0.0524(18) 0.0435(16) 0.0370(16) 0.0039(13) -0.0006(14) -0.0237(14)
C00K 0.0189(12) 0.119(3) 0.0210(13) -0.0005(16) 0.0005(10) -0.0122(15)
C00L 0.0474(17) 0.0379(15) 0.0512(19) 0.0205(14) -0.0183(14) -0.0128(13)
C00M 0.0495(10) 0.139(2) 0.0319(8) 0.0331(11) -0.0092(7) -0.0481(12)
C00N 0.0394(16) 0.070(2) 0.0382(17) 0.0080(15) 0.0051(13) -0.0306(15)
C00O 0.0590(19) 0.0500(17) 0.0391(17) -0.0044(14) 0.0208(15) -0.0059(14)
B00P 0.0168(11) 0.0361(14) 0.0234(13) 0.0041(11) 0.0014(10) -0.0035(10)
C00Q 0.0272(14) 0.130(4) 0.0348(17) -0.025(2) 0.0024(12) 0.0189(18)
C00R 0.065(2) 0.055(2) 0.056(2) 0.0211(17) -0.0203(17) -0.0293(17)
C00S 0.0416(18) 0.146(4) 0.0363(18) -0.035(2) 0.0041(15) 0.012(2)
C00T 0.0495(10) 0.139(2) 0.0319(8) 0.0331(11) -0.0092(7) -0.0481(12)
C00U 0.0495(10) 0.139(2) 0.0319(8) 0.0331(11) -0.0092(7) -0.0481(12)
C00V 0.0495(10) 0.139(2) 0.0319(8) 0.0331(11) -0.0092(7) -0.0481(12)
C00W 0.121(4) 0.054(2) 0.078(3) -0.033(2) 0.050(3) -0.037(2)

loop_
_atom_type_symbol
_atom_type_description
_atom_type_scat_dispersion_real
_atom_type_scat_dispersion_imag
_atom_type_scat_source
C C 0.0033 0.0016 'International Tables Vol C Tables 4.2.6.8 and 6.1.1.4'
H H 0.0000 0.0000 'International Tables Vol C Tables 4.2.6.8 and 6.1.1.4'
Al Al 0.0645 0.0514 'International Tables Vol C Tables 4.2.6.8 and 6.1.1.4'
B B 0.0013 0.0007 'International Tables Vol C Tables 4.2.6.8 and 6.1.1.4'
Cl Cl 0.1484 0.1585 'International Tables Vol C Tables 4.2.6.8 and 6.1.1.4'
N N 0.0061 0.0033 'International Tables Vol C Tables 4.2.6.8 and 6.1.1.4'

loop_
_geom_angle_atom_site_label_1
_geom_angle_atom_site_label_2
_geom_angle_atom_site_label_3
_geom_angle
Cl06 Al07 Cl03 111.68(4)
Cl06 Al07 Cl02 110.14(4)
Cl03 Al07 Cl02 110.62(4)
Cl06 Al07 Cl01 109.07(4)
Cl03 Al07 Cl01 107.02(4)
Cl02 Al07 Cl01 108.19(4)
C00A N008 C00C 123.3(2)
C00A N008 B00P 111.68(18)
C00C N008 B00P 124.93(18)
C00B N009 C00E 122.00(19)
C00B N009 B00P 111.07(19)
C00E N009 B00P 126.68(19)
N008 C00A C00B 110.0(2)
N008 C00A H00A 125.0
C00B C00A H00A 125.0
N009 C00B C00A 110.99(19)
N009 C00B H00B 124.5
C00A C00B H00B 124.5
C00D C00C C00F 124.5(2)
C00D C00C N008 118.5(2)
C00F C00C N008 117.0(2)
C00C C00D C00I 116.0(3)
C00C C00D C00G 124.3(2)
C00I C00D C00G 119.5(2)
C00K C00E C00M 124.5(3)
C00K C00E N009 118.4(3)
C00M C00E N009 117.1(3)
C00J C00F C00C 115.9(3)
C00J C00F C00H 121.2(3)
C00C C00F C00H 122.7(2)
C00D C00G C00O 111.5(2)
C00D C00G H00C 109.3
C00O C00G H00C 109.3
C00D C00G H00D 109.3
C00O C00G H00D 109.3
H00C C00G H00D 108.0
C00W C00H C00F 115.5(3)
C00W C00H H00E 108.4
C00F C00H H00E 108.4
C00W C00H H00F 108.4
C00F C00H H00F 108.4
H00E C00H H00F 107.5
C00N C00I C00D 121.2(3)
C00N C00I H00I 119.4
C00D C00I H00I 119.4
C00N C00J C00F 121.2(3)
C00N C00J H00J 119.4
C00F C00J H00J 119.4
C00T C00K C00E 116.2(4)
C00T C00K C00Q 119.5(4)
C00E C00K C00Q 124.3(3)
C00M C00L C00R 112.2(3)
C00M C00L H00G 109.2
C00R C00L H00G 109.2
C00M C00L H00H 109.2
C00R C00L H00H 109.2
H00G C00L H00H 107.9
C00E C00M C00V 116.1(4)
C00E C00M C00L 125.1(3)
C00V C00M C00L 118.7(4)
C00I C00N C00J 120.9(3)
C00I C00N H00N 119.5
C00J C00N H00N 119.5
C00G C00O H00K 109.5
C00G C00O H00L 109.5
H00K C00O H00L 109.5
C00G C00O H00M 109.5
H00K C00O H00M 109.5
H00L C00O H00M 109.5
N008 B00P N009 96.05(17)
N008 B00P Cl05 110.47(17)
N009 B00P Cl05 114.13(17)
N008 B00P Cl04 112.46(17)
N009 B00P Cl04 109.65(17)
Cl05 B00P Cl04 112.97(14)
C00K C00Q C00S 113.8(3)
C00K C00Q H00O 108.8
C00S C00Q H00O 108.8
C00K C00Q H00P 108.8
C00S C00Q H00P 108.8
H00O C00Q H00P 107.7
C00L C00R H00Q 109.5
C00L C00R H00R 109.5
H00Q C00R H00R 109.5
C00L C00R H00S 109.5
H00Q C00R H00S 109.5
H00R C00R H00S 109.5
C00Q C00S H00T 109.5
C00Q C00S H00U 109.5
H00T C00S H00U 109.5
C00Q C00S H00V 109.5
H00T C00S H00V 109.5
H00U C00S H00V 109.5
C00U C00T C00K 121.3(4)
C00U C00T H00W 119.4
C00K C00T H00W 119.4
C00T C00U C00V 122.6(3)
C00T C00U H00X 118.7
C00V C00U H00X 118.7
C00U C00V C00M 119.2(5)
C00U C00V H00Y 120.4
C00M C00V H00Y 120.4
C00H C00W H00$ 109.5
C00H C00W H00 109.5
H00$ C00W H00 109.5
C00H C00W H002 109.5
H00$ C00W H002 109.5
H00 C00W H002 109.5

loop_
_geom_bond_atom_site_label_1
_geom_bond_atom_site_label_2
_geom_bond_distance
Cl01 Al07 2.1581(9)
Cl02 Al07 2.1421(10)
Cl03 Al07 2.1403(9)
Cl04 B00P 1.803(3)
Cl05 B00P 1.794(3)
Cl06 Al07 2.1121(9)
N008 C00A 1.279(3)
N008 C00C 1.464(3)
N008 B00P 1.594(3)
N009 C00B 1.275(3)
N009 C00E 1.456(3)
N009 B00P 1.597(3)
C00A C00B 1.477(3)
C00A H00A 0.9500
C00B H00B 0.9500
C00C C00D 1.390(4)
C00C C00F 1.403(4)
C00D C00I 1.402(4)
C00D C00G 1.507(4)
C00E C00K 1.404(4)
C00E C00M 1.406(6)
C00F C00J 1.392(4)
C00F C00H 1.512(4)
C00G C00O 1.527(4)
C00G H00C 0.9900
C00G H00D 0.9900
C00H C00W 1.498(4)
C00H H00E 0.9900
C00H H00F 0.9900
C00I C00N 1.367(5)
C00I H00I 0.9500
C00J C00N 1.378(5)
C00J H00J 0.9500
C00K C00T 1.391(4)
C00K C00Q 1.507(6)
C00L C00M 1.498(6)
C00L C00R 1.531(4)
C00L H00G 0.9900
C00L H00H 0.9900
C00M C00V 1.408(4)
C00N H00N 0.9500
C00O H00K 0.9800
C00O H00L 0.9800
C00O H00M 0.9800
C00Q C00S 1.529(5)
C00Q H00O 0.9900
C00Q H00P 0.9900
C00R H00Q 0.9800
C00R H00R 0.9800
C00R H00S 0.9800
C00S H00T 0.9800
C00S H00U 0.9800
C00S H00V 0.9800
C00T C00U 1.346(7)
C00T H00W 0.9500
C00U C00V 1.401(6)
C00U H00X 0.9500
C00V H00Y 0.9500
C00W H00$ 0.9800
C00W H00 0.9800
C00W H002 0.9800

loop_
_geom_torsion_atom_site_label_1
_geom_torsion_atom_site_label_2
_geom_torsion_atom_site_label_3
_geom_torsion_atom_site_label_4
_geom_torsion
C00C N008 C00A C00B -176.1(2)
B00P N008 C00A C00B -0.1(3)
C00E N009 C00B C00A -179.3(2)
B00P N009 C00B C00A -4.7(3)
N008 C00A C00B N009 3.2(3)
C00A N008 C00C C00D -98.6(3)
B00P N008 C00C C00D 85.9(3)
C00A N008 C00C C00F 83.1(3)
B00P N008 C00C C00F -92.4(3)
C00F C00C C00D C00I 4.8(4)
N008 C00C C00D C00I -173.3(2)
C00F C00C C00D C00G -169.5(3)
N008 C00C C00D C00G 12.4(4)
C00B N009 C00E C00K -98.9(3)
B00P N009 C00E C00K 87.4(3)
C00B N009 C00E C00M 80.0(3)
B00P N009 C00E C00M -93.7(3)
C00D C00C C00F C00J -4.5(4)
N008 C00C C00F C00J 173.7(2)
C00D C00C C00F C00H 171.7(3)
N008 C00C C00F C00H -10.2(4)
C00C C00D C00G C00O 111.8(3)
C00I C00D C00G C00O -62.3(3)
C00J C00F C00H C00W -29.2(4)
C00C C00F C00H C00W 154.8(3)
C00C C00D C00I C00N -0.9(4)
C00G C00D C00I C00N 173.6(3)
C00C C00F C00J C00N 0.3(4)
C00H C00F C00J C00N -175.9(3)
C00M C00E C00K C00T 2.0(4)
N009 C00E C00K C00T -179.1(2)
C00M C00E C00K C00Q -175.3(3)
N009 C00E C00K C00Q 3.6(4)
C00K C00E C00M C00V -2.9(5)
N009 C00E C00M C00V 178.2(3)
C00K C00E C00M C00L 173.4(3)
N009 C00E C00M C00L -5.5(5)
C00R C00L C00M C00E -107.2(3)
C00R C00L C00M C00V 69.0(4)
C00D C00I C00N C00J -3.0(5)
C00F C00J C00N C00I 3.3(5)
C00A N008 B00P N009 -2.2(2)
C00C N008 B00P N009 173.7(2)
C00A N008 B00P Cl05 -120.83(18)
C00C N008 B00P Cl05 55.1(3)
C00A N008 B00P Cl04 111.94(19)
C00C N008 B00P Cl04 -72.1(3)
C00B N009 B00P N008 4.2(2)
C00E N009 B00P N008 178.5(2)
C00B N009 B00P Cl05 119.9(2)
C00E N009 B00P Cl05 -65.9(3)
C00B N009 B00P Cl04 -112.3(2)
C00E N009 B00P Cl04 62.0(3)
C00T C00K C00Q C00S 57.5(4)
C00E C00K C00Q C00S -125.2(3)
C00E C00K C00T C00U -0.1(5)
C00Q C00K C00T C00U 177.4(3)
C00K C00T C00U C00V -0.8(6)
C00T C00U C00V C00M -0.2(5)
C00E C00M C00V C00U 1.9(5)
C00L C00M C00V C00U -174.6(3)
